data_4505375
loop_
_publ_author_name
'Kumar, V. S. Senthil'
'Sheela, K. C.'
'Nair, Vijay'
'Rath, Nigam P.'

_publ_section_title
;
 Concomitant Polymorphism in a Spirobicyclic Dione
;
_journal_issue 6
_journal_name_full 'Crystal Growth &amp; Design'
_journal_page_first 1245
_journal_paper_doi 10.1021/cg0497748
_journal_volume 4
_journal_year 2004
_chemical_formula_sum 'C25 H30 O4'
_chemical_formula_weight 394.49
_chemical_name_systematic
; 
 ? 
;
_space_group_IT_number 14
_symmetry_cell_setting monoclinic
_symmetry_space_group_name_Hall '-P 2ybc'
_symmetry_space_group_name_H-M 'P 1 21/c 1'
_atom_sites_solution_hydrogens geom
_atom_sites_solution_primary direct
_atom_sites_solution_secondary difmap
_audit_creation_method SHELXL-97
_cell_angle_alpha 90.00
_cell_angle_beta 99.259(2)
_cell_angle_gamma 90.00
_cell_formula_units_Z 4
_cell_length_a 10.8118(2)
_cell_length_b 6.3556(1)
_cell_length_c 32.0901(7)
_cell_measurement_temperature 223(2)
_cell_volume 2176.36(7)
_computing_cell_refinement 'Bruker SMART'
_computing_data_collection 'Bruker SMART'
_computing_data_reduction 'Bruker SHELXTL'
_computing_molecular_graphics 'Bruker SHELXTL'
_computing_publication_material 'Bruker SHELXTL'
_computing_structure_refinement 'SHELXTL (Sheldrick, 1999)'
_computing_structure_solution 'SHELXTL (Sheldrick, 1999)'
_diffrn_ambient_temperature 223(2)
_diffrn_measured_fraction_theta_full 0.999
_diffrn_measured_fraction_theta_max 0.999
_diffrn_measurement_device_type 'CCD area detector'
_diffrn_measurement_method 'phi and omega scans'
_diffrn_radiation_monochromator graphite
_diffrn_radiation_source 'long-fine-focus sealed tube'
_diffrn_radiation_type MoK\a
_diffrn_radiation_wavelength 0.71073
_diffrn_reflns_av_R_equivalents 0.08
_diffrn_reflns_av_sigmaI/netI 0.0344
_diffrn_reflns_limit_h_max 13
_diffrn_reflns_limit_h_min -13
_diffrn_reflns_limit_k_max 8
_diffrn_reflns_limit_k_min -8
_diffrn_reflns_limit_l_max 40
_diffrn_reflns_limit_l_min -40
_diffrn_reflns_number 44377
_diffrn_reflns_theta_full 27.00
_diffrn_reflns_theta_max 27.00
_diffrn_reflns_theta_min 1.91
_exptl_absorpt_coefficient_mu 0.080
_exptl_absorpt_correction_T_max 0.9920
_exptl_absorpt_correction_T_min 0.9686
_exptl_absorpt_correction_type none
_exptl_crystal_colour colorless
_exptl_crystal_density_diffrn 1.204
_exptl_crystal_density_meas ?
_exptl_crystal_density_method 'not measured'
_exptl_crystal_description rectangula
_exptl_crystal_F_000 848
_exptl_crystal_size_max 0.40
_exptl_crystal_size_mid 0.24
_exptl_crystal_size_min 0.10
_refine_diff_density_max 0.190
_refine_diff_density_min -0.172
_refine_diff_density_rms 0.042
_refine_ls_extinction_method none
_refine_ls_goodness_of_fit_ref 1.030
_refine_ls_hydrogen_treatment mixed
_refine_ls_matrix_type full
_refine_ls_number_parameters 268
_refine_ls_number_reflns 4728
_refine_ls_number_restraints 0
_refine_ls_restrained_S_all 1.030
_refine_ls_R_factor_all 0.0774
_refine_ls_R_factor_gt 0.0496
_refine_ls_shift/su_max 0.000
_refine_ls_shift/su_mean 0.000
_refine_ls_structure_factor_coef Fsqd
_refine_ls_weighting_details 'calc w=1/[\s^2^(Fo^2^)+(0.0502P)^2^+0.9511P] where P=(Fo^2^+2Fc^2^)/3'
_refine_ls_weighting_scheme calc
_refine_ls_wR_factor_gt 0.1137
_refine_ls_wR_factor_ref 0.1266
_reflns_number_gt 3350
_reflns_number_total 4728
_reflns_threshold_expression >2sigma(I)
_cod_data_source_file cg0497748si20040708_012826.cif
_cod_data_source_block formA
_cod_depositor_comments
;
The following automatic conversions were performed:

'_symmetry_cell_setting' value 'Monoclinic' changed to 'monoclinic'
according to /home/saulius/struct/CIF-dictionaries/cif_core.dic
dictionary named 'cif_core.dic' version 2.4.1 from 2010-06-29.

Automatic conversion script
Id: cif_fix_values 1715 2011-07-08 13:25:40Z adriana 

The following automatic conversions were performed:

'_exptl_crystal_density_meas' value 'no' was changed to '?' - the
value is perceived as not measured.

Automatic conversion script
Id: cif_fix_values 3008 2015-01-20 13:52:24Z robertas 
;
_cod_original_sg_symbol_H-M P2~1~/c
_cod_database_code 4505375

loop_
_symmetry_equiv_pos_as_xyz
'x, y, z'
'-x, y+1/2, -z+1/2'
'-x, -y, -z'
'x, -y-1/2, z-1/2'

loop_
_atom_site_label
_atom_site_type_symbol
_atom_site_fract_x
_atom_site_fract_y
_atom_site_fract_z
_atom_site_U_iso_or_equiv
_atom_site_adp_type
_atom_site_occupancy
_atom_site_symmetry_multiplicity
_atom_site_calc_flag
_atom_site_refinement_flags
O1 O 0.21539(11) 0.38252(18) 0.16227(4) 0.0353(3) Uani 1 1 d .
O2 O 0.33265(10) 0.67844(18) 0.17435(4) 0.0336(3) Uani 1 1 d .
O3 O 0.61035(12) 0.4404(2) 0.20175(4) 0.0518(4) Uani 1 1 d .
O4 O 0.55902(13) -0.0221(2) 0.14988(5) 0.0542(4) Uani 1 1 d .
C1 C 0.24298(15) 0.5541(3) 0.19168(5) 0.0327(4) Uani 1 1 d .
C2 C 0.30448(17) 0.4700(3) 0.23445(5) 0.0385(4) Uani 1 1 d .
H2A H 0.2465 0.3736 0.2453 0.046 Uiso 1 1 calc R
H2B H 0.3213 0.5874 0.2544 0.046 Uiso 1 1 calc R
C3 C 0.42734(17) 0.3542(3) 0.23189(6) 0.0414(4) Uani 1 1 d .
H3A H 0.4814 0.3623 0.2595 0.050 Uiso 1 1 calc R
H3B H 0.4087 0.2054 0.2258 0.050 Uiso 1 1 calc R
C4 C 0.49782(17) 0.4404(3) 0.19880(6) 0.0371(4) Uani 1 1 d .
C5 C 0.41310(15) 0.5243(3) 0.15989(5) 0.0327(4) Uani 1 1 d .
H5 H 0.4612 0.5822 0.1387 0.039 Uiso 1 1 calc R
C6 C 0.31908(15) 0.3567(3) 0.14125(5) 0.0321(4) Uani 1 1 d .
C7 C 0.35291(16) 0.1299(3) 0.13210(6) 0.0358(4) Uani 1 1 d .
H7 H 0.3018 0.0131 0.1407 0.043 Uiso 1 1 calc R
C8 C 0.48556(17) 0.0902(3) 0.12712(6) 0.0384(4) Uani 1 1 d .
C9 C 0.51090(16) 0.2161(3) 0.08986(6) 0.0359(4) Uani 1 1 d .
C10 C 0.40622(16) 0.3197(3) 0.07436(5) 0.0361(4) Uani 1 1 d .
H10 H 0.4015 0.4134 0.0515 0.043 Uiso 1 1 calc R
C11 C 0.29705(15) 0.2747(3) 0.09633(5) 0.0336(4) Uani 1 1 d .
C12 C 0.12767(16) 0.6862(3) 0.19289(5) 0.0339(4) Uani 1 1 d .
C13 C 0.00952(17) 0.6211(3) 0.17483(6) 0.0471(5) Uani 1 1 d .
H13 H -0.0014 0.4886 0.1617 0.057 Uiso 1 1 calc R
C14 C -0.09335(19) 0.7504(4) 0.17592(7) 0.0566(6) Uani 1 1 d .
H14 H -0.1737 0.7043 0.1638 0.068 Uiso 1 1 calc R
C15 C -0.07879(19) 0.9448(3) 0.19460(6) 0.0475(5) Uani 1 1 d .
H15 H -0.1484 1.0336 0.1945 0.057 Uiso 1 1 calc R
C16 C 0.03812(19) 1.0089(3) 0.21343(7) 0.0491(5) Uani 1 1 d .
H16 H 0.0482 1.1410 0.2267 0.059 Uiso 1 1 calc R
C17 C 0.14144(18) 0.8806(3) 0.21303(6) 0.0447(5) Uani 1 1 d .
H17 H 0.2210 0.9248 0.2264 0.054 Uiso 1 1 calc R
C18 C 0.63773(17) 0.2229(3) 0.07562(6) 0.0417(4) Uani 1 1 d .
C19 C 0.73205(19) 0.3288(4) 0.10975(7) 0.0590(6) Uani 1 1 d .
H19A H 0.7057 0.4723 0.1138 0.089 Uiso 1 1 calc R
H19B H 0.8140 0.3298 0.1011 0.089 Uiso 1 1 calc R
H19C H 0.7363 0.2517 0.1360 0.089 Uiso 1 1 calc R
C20 C 0.6805(2) -0.0033(4) 0.06843(8) 0.0642(6) Uani 1 1 d .
H20A H 0.6855 -0.0827 0.0945 0.096 Uiso 1 1 calc R
H20B H 0.7623 0.0000 0.0597 0.096 Uiso 1 1 calc R
H20C H 0.6207 -0.0697 0.0466 0.096 Uiso 1 1 calc R
C21 C 0.6311(2) 0.3452(4) 0.03457(7) 0.0630(6) Uani 1 1 d .
H21A H 0.5707 0.2793 0.0129 0.095 Uiso 1 1 calc R
H21B H 0.7129 0.3454 0.0258 0.095 Uiso 1 1 calc R
H21C H 0.6056 0.4889 0.0388 0.095 Uiso 1 1 calc R
C22 C 0.16591(17) 0.2513(3) 0.06964(6) 0.0445(5) Uani 1 1 d .
C23 C 0.1796(2) 0.1444(5) 0.02798(7) 0.0730(8) Uani 1 1 d .
H23A H 0.0974 0.1249 0.0112 0.109 Uiso 1 1 calc R
H23B H 0.2197 0.0086 0.0337 0.109 Uiso 1 1 calc R
H23C H 0.2303 0.2317 0.0126 0.109 Uiso 1 1 calc R
C24 C 0.07813(19) 0.1165(4) 0.09179(7) 0.0565(6) Uani 1 1 d .
H24A H -0.0030 0.1059 0.0739 0.085 Uiso 1 1 calc R
H24B H 0.0684 0.1815 0.1184 0.085 Uiso 1 1 calc R
H24C H 0.1136 -0.0230 0.0970 0.085 Uiso 1 1 calc R
C25 C 0.1106(2) 0.4716(4) 0.06067(7) 0.0647(7) Uani 1 1 d .
H25A H 0.1672 0.5557 0.0470 0.097 Uiso 1 1 calc R
H25B H 0.0992 0.5378 0.0870 0.097 Uiso 1 1 calc R
H25C H 0.0302 0.4606 0.0423 0.097 Uiso 1 1 calc R

loop_
_atom_site_aniso_label
_atom_site_aniso_U_11
_atom_site_aniso_U_22
_atom_site_aniso_U_33
_atom_site_aniso_U_23
_atom_site_aniso_U_13
_atom_site_aniso_U_12
O1 0.0344(6) 0.0347(6) 0.0381(6) -0.0059(5) 0.0101(5) -0.0061(5)
O2 0.0337(6) 0.0295(6) 0.0385(6) 0.0012(5) 0.0086(5) -0.0016(5)
O3 0.0349(7) 0.0679(10) 0.0503(8) -0.0002(7) 0.0002(6) 0.0031(7)
O4 0.0480(8) 0.0459(8) 0.0678(9) 0.0174(7) 0.0071(7) 0.0103(7)
C1 0.0334(9) 0.0304(8) 0.0343(9) -0.0016(7) 0.0053(7) -0.0053(7)
C2 0.0415(10) 0.0400(10) 0.0336(9) 0.0030(8) 0.0050(7) -0.0032(8)
C3 0.0437(10) 0.0403(10) 0.0385(10) 0.0065(8) 0.0018(8) 0.0018(8)
C4 0.0358(10) 0.0337(9) 0.0399(10) -0.0047(8) 0.0007(7) 0.0006(8)
C5 0.0320(9) 0.0321(9) 0.0340(9) 0.0015(7) 0.0056(7) -0.0008(7)
C6 0.0293(8) 0.0322(9) 0.0350(9) 0.0029(7) 0.0055(7) -0.0006(7)
C7 0.0374(9) 0.0283(9) 0.0420(10) 0.0014(8) 0.0071(7) -0.0035(7)
C8 0.0390(10) 0.0293(9) 0.0461(10) -0.0012(8) 0.0051(8) -0.0002(8)
C9 0.0345(9) 0.0348(9) 0.0384(9) -0.0063(8) 0.0057(7) -0.0007(7)
C10 0.0378(9) 0.0377(9) 0.0331(9) -0.0009(8) 0.0066(7) -0.0020(8)
C11 0.0322(9) 0.0350(9) 0.0335(9) -0.0021(7) 0.0047(7) -0.0008(7)
C12 0.0352(9) 0.0354(9) 0.0316(9) 0.0010(7) 0.0069(7) -0.0021(7)
C13 0.0388(10) 0.0514(12) 0.0494(11) -0.0119(10) 0.0018(8) -0.0004(9)
C14 0.0370(11) 0.0730(15) 0.0565(13) -0.0106(11) -0.0023(9) 0.0044(10)
C15 0.0448(11) 0.0560(12) 0.0437(11) 0.0067(9) 0.0133(9) 0.0141(10)
C16 0.0527(12) 0.0404(11) 0.0576(12) -0.0046(9) 0.0192(10) 0.0018(9)
C17 0.0378(10) 0.0418(11) 0.0554(12) -0.0077(9) 0.0105(8) -0.0041(8)
C18 0.0347(9) 0.0472(11) 0.0441(10) -0.0025(9) 0.0094(8) 0.0006(8)
C19 0.0378(11) 0.0775(16) 0.0605(13) -0.0109(12) 0.0046(9) -0.0073(11)
C20 0.0544(13) 0.0625(15) 0.0800(16) -0.0158(13) 0.0233(12) 0.0106(11)
C21 0.0484(12) 0.0890(18) 0.0557(13) 0.0121(13) 0.0203(10) 0.0012(12)
C22 0.0330(9) 0.0588(12) 0.0405(10) -0.0105(9) 0.0023(8) -0.0051(9)
C23 0.0527(13) 0.111(2) 0.0553(14) -0.0351(14) 0.0081(11) -0.0182(14)
C24 0.0381(11) 0.0695(15) 0.0616(13) -0.0167(11) 0.0074(9) -0.0150(10)
C25 0.0491(13) 0.0831(17) 0.0567(14) 0.0076(13) -0.0068(10) 0.0146(12)

loop_
_atom_type_symbol
_atom_type_description
_atom_type_scat_dispersion_real
_atom_type_scat_dispersion_imag
_atom_type_scat_source
C C 0.0033 0.0016 'International Tables Vol C Tables 4.2.6.8 and 6.1.1.4'
H H 0.0000 0.0000 'International Tables Vol C Tables 4.2.6.8 and 6.1.1.4'
O O 0.0106 0.0060 'International Tables Vol C Tables 4.2.6.8 and 6.1.1.4'

loop_
_geom_angle_atom_site_label_1
_geom_angle_atom_site_label_2
_geom_angle_atom_site_label_3
_geom_angle
C6 O1 C1 107.77(12)
C1 O2 C5 103.43(12)
O2 C1 O1 104.18(12)
O2 C1 C12 108.47(13)
O1 C1 C12 110.68(13)
O2 C1 C2 108.62(13)
O1 C1 C2 109.82(14)
C12 C1 C2 114.53(14)
C1 C2 C3 112.13(15)
C4 C3 C2 113.87(15)
O3 C4 C3 124.30(17)
O3 C4 C5 122.10(17)
C3 C4 C5 113.58(15)
O2 C5 C4 106.85(13)
O2 C5 C6 101.71(12)
C4 C5 C6 110.62(14)
O1 C6 C11 118.72(13)
O1 C6 C5 105.19(13)
C11 C6 C5 127.27(14)
O1 C6 C7 115.86(14)
C11 C6 C7 59.90(11)
C5 C6 C7 124.68(14)
C8 C7 C11 107.11(14)
C8 C7 C6 116.42(14)
C11 C7 C6 59.65(11)
O4 C8 C7 125.47(17)
O4 C8 C9 127.21(17)
C7 C8 C9 107.31(15)
C10 C9 C8 107.92(16)
C10 C9 C18 128.93(17)
C8 C9 C18 123.10(16)
C9 C10 C11 114.59(16)
C10 C11 C6 111.55(14)
C10 C11 C7 102.94(14)
C6 C11 C7 60.44(11)
C10 C11 C22 118.79(15)
C6 C11 C22 123.48(15)
C7 C11 C22 125.44(15)
C13 C12 C17 118.99(17)
C13 C12 C1 122.38(16)
C17 C12 C1 118.63(15)
C12 C13 C14 120.24(19)
C15 C14 C13 120.56(19)
C14 C15 C16 119.52(19)
C15 C16 C17 120.6(2)
C16 C17 C12 120.07(18)
C9 C18 C21 110.94(16)
C9 C18 C19 109.20(16)
C21 C18 C19 109.17(18)
C9 C18 C20 109.10(16)
C21 C18 C20 108.72(18)
C19 C18 C20 109.70(18)
C23 C22 C25 109.4(2)
C23 C22 C24 108.10(18)
C25 C22 C24 110.20(18)
C23 C22 C11 108.62(16)
C25 C22 C11 108.24(16)
C24 C22 C11 112.25(16)

loop_
_geom_bond_atom_site_label_1
_geom_bond_atom_site_label_2
_geom_bond_distance
O1 C6 1.408(2)
O1 C1 1.442(2)
O2 C1 1.431(2)
O2 C5 1.436(2)
O3 C4 1.205(2)
O4 C8 1.219(2)
C1 C12 1.509(2)
C1 C2 1.522(2)
C2 C3 1.532(3)
C3 C4 1.506(3)
C4 C5 1.521(2)
C5 C6 1.527(2)
C6 C11 1.515(2)
C6 C7 1.527(2)
C7 C8 1.490(2)
C7 C11 1.519(2)
C8 C9 1.500(3)
C9 C10 1.334(2)
C9 C18 1.514(2)
C10 C11 1.497(2)
C11 C22 1.541(2)
C12 C13 1.379(2)
C12 C17 1.391(3)
C13 C14 1.388(3)
C14 C15 1.371(3)
C15 C16 1.372(3)
C16 C17 1.385(3)
C18 C21 1.521(3)
C18 C19 1.527(3)
C18 C20 1.539(3)
C22 C23 1.528(3)
C22 C25 1.531(3)
C22 C24 1.535(3)
